data_2002272
loop_
_publ_author_name
'Deiseroth, H J'
'Mueller-Buschbaum, Hk'

_publ_section_title
;
Ueber Erdalkalimetalloxogallate - IV(1) Untersuchung der Ueberstruktur
von Ba Ga2 O4
;
_journal_name_full 'Journal of Inorganic and Nuclear Chemistry'
_journal_page_first 3177
_journal_page_last 3182
_journal_paper_doi 10.1016/0022-1902(73)80017-X
_journal_volume 35
_journal_year 1973
_chemical_formula_structural 'Ba (Ga2 O4)'
_chemical_formula_sum 'Ba Ga2 O4'
_chemical_name_systematic 'Barium digallate'
_space_group_IT_number 173
_symmetry_cell_setting hexagonal
_symmetry_Int_Tables_number 173
_symmetry_space_group_name_Hall 'P 6c'
_symmetry_space_group_name_H-M 'P 63'
_cell_angle_alpha 90
_cell_angle_beta 90
_cell_angle_gamma 120
_cell_formula_units_Z 8
_cell_length_a 10.74
_cell_length_b 10.74
_cell_length_c 8.675
_cell_volume 866.6
_refine_ls_R_factor_all 0.129
_cod_database_code 2002272

loop_
_symmetry_equiv_pos_as_xyz
x,y,z
-y,x-y,z
y-x,-x,z
-x,-y,1/2+z
y,y-x,1/2+z
x-y,x,1/2+z

loop_
_atom_site_label
_atom_site_type_symbol
_atom_site_symmetry_multiplicity
_atom_site_Wyckoff_symbol
_atom_site_fract_x
_atom_site_fract_y
_atom_site_fract_z
_atom_site_occupancy
_atom_site_attached_hydrogens
_atom_site_calc_flag
Ba1 Ba2+ 2 a 0. 0. 0.25 1. 0 d
Ba2 Ba2+ 6 c 0.5154 0.0276 0.228 1. 0 d
Ga1 Ga3+ 6 c 0.164 0.327 0.039 1. 0 d
Ga2 Ga3+ 6 c 0.167 0.328 0.43 1. 0 d
Ga3 Ga3+ 2 a 0. 0. -0.044 0.5 0 d
Ga4 Ga3+ 2 a 0. 0. 0.05 0.5 0 d
Ga5 Ga3+ 2 a 0. 0. -0.473 0.5 0 d
Ga6 Ga3+ 2 a 0. 0. 0.454 0.5 0 d
O1 O2- 6 c 0.172 0. -0.017 1. 0 d
O2 O2- 6 c 0.672 0. -0.068 1. 0 d
O3 O2- 6 c 0.5 0.172 -0.035 1. 0 d
O4 O2- 6 c 0.172 0.5 -0.028 1. 0 d
O5 O2- 6 c 0.23 0.306 0.223 1. 0 d
O6 O2- 2 a 0. 0. 0.74 0.5 0 d
O7 O2- 2 a 0. 0. 0.252 0.5 0 d

loop_
_atom_type_symbol
_atom_type_oxidation_number
Ba2+ 2.000
Ga3+ 3.000
O2- -2.000
